data_7247631
loop_
_publ_author_name
'Gao, Cheng-Cheng'
'Tang, Xue-Na'
'Miao, Jing-Ling'
'Li, Yu'
'Li, Cuncheng'
'Liu, Guang-Ning'

_publ_section_title
;
 Regulating the crystal and electronic structures and optical properties
 of hybrid bromoplumbates with alkylated N, S- or P-containing aromatic
 cations
;
_journal_issue 47
_journal_name_full CrystEngComm
_journal_page_first 6556
_journal_page_last 6567
_journal_paper_doi 10.1039/D3CE00931A
_journal_volume 25
_journal_year 2023
_chemical_formula_moiety 'Br3 Pb, C19 H18 P'
_chemical_formula_sum 'C19 H18 Br3 P Pb'
_chemical_formula_weight 724.22
_space_group_crystal_system orthorhombic
_space_group_IT_number 61
_space_group_name_Hall '-P 2ac 2ab'
_space_group_name_H-M_alt 'P b c a'
_atom_sites_solution_hydrogens geom
_atom_sites_solution_primary iterative
_audit_creation_date 2023-09-20
_audit_creation_method
;
FinalCif V106 by Daniel Kratzert, Freiburg 2023,
https://dkratzert.de/finalcif.html
;
_audit_update_record
;
2023-09-21 deposited with the CCDC.	2023-11-01 downloaded from the CCDC.
;
_cell_angle_alpha 90
_cell_angle_beta 90
_cell_angle_gamma 90
_cell_formula_units_Z 8
_cell_length_a 22.601(2)
_cell_length_b 7.8074(7)
_cell_length_c 24.284(2)
_cell_measurement_reflns_used 3661
_cell_measurement_temperature 293(2)
_cell_measurement_theta_max 28.5050
_cell_measurement_theta_min 3.8520
_cell_volume 4285.0(6)
_computing_cell_refinement
;
CrysAlisPro, Agilent Technologies,
Version 1.171.37.35 (release 13-08-2014 CrysAlis171 .NET)
(compiled Aug 13 2014,18:06:01)
;
_computing_data_collection
;
CrysAlisPro, Agilent Technologies,
Version 1.171.37.35 (release 13-08-2014 CrysAlis171 .NET)
(compiled Aug 13 2014,18:06:01)
;
_computing_data_reduction
;
CrysAlisPro, Agilent Technologies,
Version 1.171.37.35 (release 13-08-2014 CrysAlis171 .NET)
(compiled Aug 13 2014,18:06:01)
;
_computing_molecular_graphics 'Olex2 (Dolomanov et al., 2009)'
_computing_publication_material 'Olex2 (Dolomanov et al., 2009)'
_computing_structure_refinement 'ShelXL (Sheldrick, 2015)'
_computing_structure_solution 'olex2.solve (Bourhis et al., 2015)'
_diffrn_ambient_temperature 293(2)
_diffrn_detector 'CCD plate'
_diffrn_detector_area_resol_mean 16.0355
_diffrn_detector_type Eos
_diffrn_measured_fraction_theta_full 0.998
_diffrn_measured_fraction_theta_max 0.998
_diffrn_measurement_details
;
#__ type_ start__ end____ width___ exp.time_
  1 omega  -51.00   33.00   1.0000   45.0000
omega____ theta____ kappa____ phi______ frames
    -       15.8569  -57.0000 -180.0000 84

#__ type_ start__ end____ width___ exp.time_
  2 omega  -25.00   55.00   1.0000   45.0000
omega____ theta____ kappa____ phi______ frames
    -       15.8569  -99.0000  -90.0000 80

#__ type_ start__ end____ width___ exp.time_
  3 omega   35.00   88.00   1.0000   45.0000
omega____ theta____ kappa____ phi______ frames
    -       15.8569  178.0000  120.0000 53

#__ type_ start__ end____ width___ exp.time_
  4 omega  -11.00   14.00   1.0000   45.0000
omega____ theta____ kappa____ phi______ frames
    -       15.8569   77.0000 -150.0000 25
;
_diffrn_measurement_device 'four-circle diffractometer'
_diffrn_measurement_device_type 'Xcalibur, Eos, Gemini'
_diffrn_measurement_method '\w scans'
_diffrn_orient_matrix_UB_11 -0.0187265000
_diffrn_orient_matrix_UB_12 0.0249888000
_diffrn_orient_matrix_UB_13 0.0220311000
_diffrn_orient_matrix_UB_21 0.0116363000
_diffrn_orient_matrix_UB_22 -0.0670550000
_diffrn_orient_matrix_UB_23 0.0164743000
_diffrn_orient_matrix_UB_31 0.0223022000
_diffrn_orient_matrix_UB_32 0.0560487000
_diffrn_orient_matrix_UB_33 0.0098812000
_diffrn_radiation_monochromator graphite
_diffrn_radiation_probe x-ray
_diffrn_radiation_type MoK\a
_diffrn_radiation_wavelength 0.71073
_diffrn_reflns_av_R_equivalents 0.1042
_diffrn_reflns_av_unetI/netI 0.1011
_diffrn_reflns_Laue_measured_fraction_full 0.998
_diffrn_reflns_Laue_measured_fraction_max 0.998
_diffrn_reflns_limit_h_max 27
_diffrn_reflns_limit_h_min -27
_diffrn_reflns_limit_k_max 9
_diffrn_reflns_limit_k_min -6
_diffrn_reflns_limit_l_max 29
_diffrn_reflns_limit_l_min -28
_diffrn_reflns_number 16987
_diffrn_reflns_point_group_measured_fraction_full 0.998
_diffrn_reflns_point_group_measured_fraction_max 0.998
_diffrn_reflns_theta_full 25.214
_diffrn_reflns_theta_max 25.318
_diffrn_reflns_theta_min 3.168
_diffrn_source 'Enhance (Mo) X-ray Source'
_exptl_absorpt_coefficient_mu 13.543
_exptl_absorpt_correction_T_max 1.00000
_exptl_absorpt_correction_T_min 0.11823
_exptl_absorpt_correction_type multi-scan
_exptl_absorpt_process_details
;
CrysAlisPro, Agilent Technologies,
Version 1.171.37.35 (release 13-08-2014 CrysAlis171 .NET)
(compiled Aug 13 2014,18:06:01)
Empirical absorption correction using spherical harmonics,
 implemented in SCALE3 ABSPACK scaling algorithm.
;
_exptl_crystal_colour 'clear light red'
_exptl_crystal_colour_lustre clear
_exptl_crystal_colour_modifier light
_exptl_crystal_colour_primary red
_exptl_crystal_density_diffrn 2.245
_exptl_crystal_description prism
_exptl_crystal_F_000 2672
_exptl_crystal_preparation Luminescent
_exptl_crystal_size_max 0.29
_exptl_crystal_size_mid 0.26
_exptl_crystal_size_min 0.21
_refine_diff_density_max 2.020
_refine_diff_density_min -2.040
_refine_diff_density_rms 0.255
_refine_ls_extinction_method none
_refine_ls_goodness_of_fit_ref 1.044
_refine_ls_hydrogen_treatment constr
_refine_ls_matrix_type full
_refine_ls_number_parameters 218
_refine_ls_number_reflns 3915
_refine_ls_number_restraints 1
_refine_ls_restrained_S_all 1.044
_refine_ls_R_factor_all 0.1174
_refine_ls_R_factor_gt 0.0708
_refine_ls_shift/su_max 0.000
_refine_ls_shift/su_mean 0.000
_refine_ls_structure_factor_coef Fsqd
_refine_ls_weighting_details 'w=1/[\s^2^(Fo^2^)+(0.0726P)^2^+13.1542P] where P=(Fo^2^+2Fc^2^)/3'
_refine_ls_weighting_scheme calc
_refine_ls_wR_factor_gt 0.1525
_refine_ls_wR_factor_ref 0.1775
_reflns_Friedel_coverage 0.000
_reflns_number_gt 2336
_reflns_number_total 3915
_reflns_threshold_expression 'I > 2\s(I)'
_cod_data_source_file d3ce00931a2.cif
_cod_data_source_block cmp4
_cod_depositor_comments 'Adding full bibliography for 7247629--7247634.cif.'
_cod_original_cell_volume 4285.1(6)
_cod_database_code 7247631
_chemical_oxdiff_formula 'C H P Br Pb'
_shelx_shelxl_version_number 2014/7
_olex2_refinement_description
;
1. Fixed Uiso
 At 1.2 times of:
  All C(H) groups
 At 1.5 times of:
  All C(H,H,H) groups
2. Rigid bond restraints
 C5, C6
 with sigma for 1-2 distances of 0.01 and sigma for 1-3 distances of 0.02
3.a Aromatic/amide H refined with riding coordinates:
 C2(H2), C3(H3), C4(H4), C5(H5), C6(H6), C8(H8), C9(H9), C10(H10), C11(H11),
 C12(H12), C14(H14), C15(H15), C16(H16), C17(H17), C18(H18)
3.b Idealised Me refined as rotating group:
 C19(H19A,H19B,H19C)
;
_olex2_submission_special_instructions 'No special instructions were received'
_shelx_space_group_comment
;
The symmetry employed for this shelxl refinement is uniquely defined
by the following loop, which should always be used as a source of
symmetry information in preference to the above space-group names.
They are only intended as comments.
;
_reflns_odcompleteness_completeness 99.62
_reflns_odcompleteness_iscentric 1
_reflns_odcompleteness_theta 26.32

loop_
_space_group_symop_operation_xyz
'x, y, z'
'-x+1/2, -y, z+1/2'
'x+1/2, -y+1/2, -z'
'-x, y+1/2, -z+1/2'
'-x, -y, -z'
'x-1/2, y, -z-1/2'
'-x-1/2, y-1/2, z'
'x, -y-1/2, z-1/2'

loop_
_atom_site_label
_atom_site_type_symbol
_atom_site_fract_x
_atom_site_fract_y
_atom_site_fract_z
_atom_site_U_iso_or_equiv
_atom_site_adp_type
_atom_site_occupancy
_atom_site_site_symmetry_order
_atom_site_calc_flag
_atom_site_refinement_flags_posn
_atom_site_refinement_flags_adp
_atom_site_refinement_flags_occupancy
_atom_site_disorder_assembly
_atom_site_disorder_group
Pb1 Pb 0.24928(2) 0.16653(7) 0.58954(2) 0.0378(2) Uani 1 1 d . . . . .
Br1 Br 0.31030(6) -0.08018(19) 0.66870(7) 0.0494(4) Uani 1 1 d . . . . .
Br2 Br 0.35351(6) 0.4123(2) 0.59489(7) 0.0538(5) Uani 1 1 d . . . . .
Br3 Br 0.29073(7) -0.08081(18) 0.50109(6) 0.0482(4) Uani 1 1 d . . . . .
P1 P 0.40090(15) 0.4339(5) 0.38278(17) 0.0395(9) Uani 1 1 d . . . . .
C1 C 0.4350(6) 0.5921(16) 0.3399(6) 0.039(3) Uani 1 1 d . . . . .
C2 C 0.4942(6) 0.6347(19) 0.3471(7) 0.053(4) Uani 1 1 d . . . . .
H2 H 0.5173 0.5744 0.3721 0.064 Uiso 1 1 calc R . . . .
C3 C 0.5181(8) 0.765(2) 0.3173(8) 0.062(5) Uani 1 1 d . . . . .
H3 H 0.5574 0.7956 0.3231 0.075 Uiso 1 1 calc R . . . .
C4 C 0.4860(8) 0.852(2) 0.2795(9) 0.066(5) Uani 1 1 d . . . . .
H4 H 0.5034 0.9396 0.2593 0.079 Uiso 1 1 calc R . . . .
C5 C 0.4271(8) 0.810(2) 0.2706(9) 0.073(6) Uani 1 1 d . U . . .
H5 H 0.4050 0.8684 0.2442 0.087 Uiso 1 1 calc R . . . .
C6 C 0.4017(7) 0.6807(17) 0.3017(8) 0.062(5) Uani 1 1 d . U . . .
H6 H 0.3620 0.6533 0.2968 0.075 Uiso 1 1 calc R . . . .
C7 C 0.3581(5) 0.2803(17) 0.3426(6) 0.039(4) Uani 1 1 d . . . . .
C8 C 0.3557(6) 0.2810(19) 0.2866(7) 0.050(4) Uani 1 1 d . . . . .
H8 H 0.3767 0.3624 0.2667 0.061 Uiso 1 1 calc R . . . .
C9 C 0.3224(7) 0.162(2) 0.2601(7) 0.059(4) Uani 1 1 d . . . . .
H9 H 0.3208 0.1607 0.2218 0.071 Uiso 1 1 calc R . . . .
C10 C 0.2911(6) 0.0428(18) 0.2899(8) 0.058(5) Uani 1 1 d . . . . .
H10 H 0.2673 -0.0361 0.2716 0.069 Uiso 1 1 calc R . . . .
C11 C 0.2945(7) 0.039(2) 0.3468(8) 0.058(5) Uani 1 1 d . . . . .
H11 H 0.2744 -0.0453 0.3663 0.070 Uiso 1 1 calc R . . . .
C12 C 0.3274(7) 0.1592(18) 0.3746(7) 0.054(4) Uani 1 1 d . . . . .
H12 H 0.3293 0.1603 0.4128 0.064 Uiso 1 1 calc R . . . .
C13 C 0.4577(5) 0.3188(17) 0.4190(7) 0.039(4) Uani 1 1 d . . . . .
C14 C 0.4613(8) 0.3224(19) 0.4755(8) 0.058(5) Uani 1 1 d . . . . .
H14 H 0.4338 0.3838 0.4960 0.069 Uiso 1 1 calc R . . . .
C15 C 0.5065(8) 0.2333(19) 0.5016(8) 0.069(5) Uani 1 1 d . . . . .
H15 H 0.5083 0.2300 0.5398 0.083 Uiso 1 1 calc R . . . .
C16 C 0.5477(9) 0.152(2) 0.4713(11) 0.079(7) Uani 1 1 d . . . . .
H16 H 0.5788 0.0971 0.4892 0.094 Uiso 1 1 calc R . . . .
C17 C 0.5453(8) 0.147(2) 0.4151(11) 0.084(7) Uani 1 1 d . . . . .
H17 H 0.5738 0.0868 0.3952 0.101 Uiso 1 1 calc R . . . .
C18 C 0.4992(6) 0.2330(19) 0.3875(8) 0.060(4) Uani 1 1 d . . . . .
H18 H 0.4968 0.2324 0.3493 0.072 Uiso 1 1 calc R . . . .
C19 C 0.3528(6) 0.5386(19) 0.4307(8) 0.059(5) Uani 1 1 d . . . . .
H19A H 0.3260 0.6120 0.4111 0.088 Uiso 1 1 calc GR . . . .
H19B H 0.3758 0.6057 0.4559 0.088 Uiso 1 1 calc GR . . . .
H19C H 0.3307 0.4542 0.4508 0.088 Uiso 1 1 calc GR . . . .

loop_
_atom_site_aniso_label
_atom_site_aniso_U_11
_atom_site_aniso_U_22
_atom_site_aniso_U_33
_atom_site_aniso_U_23
_atom_site_aniso_U_13
_atom_site_aniso_U_12
Pb1 0.0457(4) 0.0328(3) 0.0349(4) 0.0008(3) 0.0012(3) 0.0002(2)
Br1 0.0552(9) 0.0589(9) 0.0340(9) -0.0043(8) -0.0038(7) -0.0016(7)
Br2 0.0372(8) 0.0684(10) 0.0557(11) 0.0079(9) 0.0032(7) -0.0007(7)
Br3 0.0574(9) 0.0526(9) 0.0347(9) 0.0030(8) 0.0085(7) 0.0111(7)
P1 0.0354(18) 0.044(2) 0.039(2) -0.0049(19) 0.0066(18) 0.0004(16)
C1 0.041(8) 0.037(7) 0.040(9) 0.009(8) 0.007(7) 0.001(6)
C2 0.052(9) 0.060(9) 0.048(11) 0.000(8) 0.012(9) -0.013(7)
C3 0.061(10) 0.070(11) 0.057(12) 0.008(11) 0.001(10) -0.019(9)
C4 0.075(12) 0.045(9) 0.078(15) 0.011(10) 0.029(12) -0.009(8)
C5 0.068(12) 0.057(10) 0.093(17) 0.016(10) 0.001(11) 0.019(8)
C6 0.048(9) 0.044(9) 0.095(16) 0.015(9) -0.001(10) 0.005(7)
C7 0.027(6) 0.043(8) 0.048(10) -0.003(8) 0.012(7) -0.002(6)
C8 0.050(9) 0.058(9) 0.043(10) 0.000(9) 0.013(9) -0.012(7)
C9 0.059(10) 0.084(11) 0.034(10) 0.003(9) -0.017(9) -0.008(9)
C10 0.037(8) 0.049(9) 0.087(15) -0.014(10) -0.023(10) -0.003(7)
C11 0.050(9) 0.067(11) 0.057(12) 0.035(10) -0.007(9) -0.021(8)
C12 0.062(10) 0.064(9) 0.035(10) -0.005(8) 0.002(9) -0.021(8)
C13 0.028(7) 0.042(8) 0.046(11) -0.002(7) 0.010(7) -0.003(6)
C14 0.079(12) 0.049(9) 0.046(11) -0.004(8) -0.019(10) -0.007(8)
C15 0.095(14) 0.052(10) 0.059(13) -0.006(12) -0.023(12) -0.010(11)
C16 0.071(13) 0.069(13) 0.096(19) -0.004(13) -0.043(15) -0.019(10)
C17 0.047(11) 0.077(13) 0.13(2) 0.011(14) 0.012(13) 0.014(9)
C18 0.057(10) 0.064(10) 0.061(12) -0.007(10) 0.011(9) -0.003(9)
C19 0.055(9) 0.054(10) 0.068(13) -0.015(9) 0.011(9) 0.010(7)

loop_
_atom_type_symbol
_atom_type_description
_atom_type_scat_dispersion_real
_atom_type_scat_dispersion_imag
_atom_type_scat_source
C C 0.0033 0.0016 'International Tables Vol C Tables 4.2.6.8 and 6.1.1.4'
H H 0.0000 0.0000 'International Tables Vol C Tables 4.2.6.8 and 6.1.1.4'
Br Br -0.2901 2.4595 'International Tables Vol C Tables 4.2.6.8 and 6.1.1.4'
P P 0.1023 0.0942 'International Tables Vol C Tables 4.2.6.8 and 6.1.1.4'
Pb Pb -3.3944 10.1111 'International Tables Vol C Tables 4.2.6.8 and 6.1.1.4'

loop_
_geom_angle_atom_site_label_1
_geom_angle_atom_site_label_2
_geom_angle_atom_site_label_3
_geom_angle
_geom_angle_site_symmetry_1
_geom_angle_site_symmetry_3
_geom_angle_publ_flag
Br1 Pb1 Br1 102.15(5) . 7_665 ?
Br1 Pb1 Br2 84.65(4) . 7_655 ?
Br1 Pb1 Br3 170.09(4) . 7_665 ?
Br2 Pb1 Br1 84.63(4) . 7_665 ?
Br2 Pb1 Br1 91.22(4) . . ?
Br2 Pb1 Br1 93.34(4) 7_655 7_665 ?
Br2 Pb1 Br2 174.93(7) . 7_655 ?
Br2 Pb1 Br3 81.48(4) . 7_665 ?
Br3 Pb1 Br1 84.53(4) . . ?
Br3 Pb1 Br1 83.94(4) 7_665 7_665 ?
Br3 Pb1 Br1 171.19(4) . 7_665 ?
Br3 Pb1 Br2 81.47(4) . 7_655 ?
Br3 Pb1 Br2 102.95(4) 7_665 7_655 ?
Br3 Pb1 Br2 101.10(4) . . ?
Br3 Pb1 Br3 90.26(5) . 7_665 ?
Pb1 Br1 Pb1 79.27(4) . 7_655 ?
Pb1 Br2 Pb1 79.59(3) . 7_665 ?
Pb1 Br3 Pb1 79.74(4) . 7_655 ?
C1 P1 C7 111.8(7) . . ?
C1 P1 C13 108.8(6) . . ?
C1 P1 C19 108.9(7) . . ?
C13 P1 C7 108.2(6) . . ?
C19 P1 C7 109.0(7) . . ?
C19 P1 C13 110.2(8) . . ?
C2 C1 P1 120.4(12) . . ?
C6 C1 P1 120.2(11) . . ?
C6 C1 C2 119.2(13) . . ?
C3 C2 C1 119.6(16) . . ?
C4 C3 C2 121.5(16) . . ?
C3 C4 C5 120.3(16) . . ?
C6 C5 C4 118.8(17) . . ?
C1 C6 C5 120.5(15) . . ?
C8 C7 P1 123.5(11) . . ?
C8 C7 C12 122.3(14) . . ?
C12 C7 P1 114.1(12) . . ?
C9 C8 C7 119.5(15) . . ?
C8 C9 C10 119.9(16) . . ?
C9 C10 C11 120.8(14) . . ?
C12 C11 C10 120.4(14) . . ?
C11 C12 C7 117.0(15) . . ?
C14 C13 P1 121.3(12) . . ?
C14 C13 C18 121.4(15) . . ?
C18 C13 P1 117.2(13) . . ?
C13 C14 C15 119.3(17) . . ?
C16 C15 C14 120(2) . . ?
C15 C16 C17 122(2) . . ?
C16 C17 C18 119(2) . . ?
C13 C18 C17 118.1(19) . . ?

loop_
_geom_bond_atom_site_label_1
_geom_bond_atom_site_label_2
_geom_bond_distance
_geom_bond_site_symmetry_2
_geom_bond_publ_flag
Pb1 Br1 3.0690(15) 7_665 ?
Pb1 Br1 3.0507(16) . ?
Pb1 Br2 3.0410(16) . ?
Pb1 Br2 3.0583(16) 7_655 ?
Pb1 Br3 3.0366(15) . ?
Pb1 Br3 3.0534(16) 7_665 ?
Br1 Pb1 3.0691(15) 7_655 ?
Br2 Pb1 3.0584(15) 7_665 ?
Br3 Pb1 3.0534(16) 7_655 ?
P1 C1 1.790(13) . ?
P1 C7 1.824(14) . ?
P1 C13 1.797(14) . ?
P1 C19 1.791(15) . ?
C1 C2 1.390(19) . ?
C1 C6 1.38(2) . ?
C2 C3 1.36(2) . ?
C3 C4 1.35(2) . ?
C4 C5 1.39(2) . ?
C5 C6 1.39(2) . ?
C7 C8 1.36(2) . ?
C7 C12 1.406(19) . ?
C8 C9 1.36(2) . ?
C9 C10 1.37(2) . ?
C10 C11 1.38(2) . ?
C11 C12 1.37(2) . ?
C13 C14 1.37(2) . ?
C13 C18 1.383(19) . ?
C14 C15 1.39(2) . ?
C15 C16 1.35(2) . ?
C16 C17 1.37(3) . ?
C17 C18 1.41(2) . ?
